data_7213366
loop_
_publ_author_name
'Sawada, Tsuyoshi'
'Yamada, Masaki'
'Thiemann, Thies'
'Mataka, Shuntaro'

_publ_section_title
;
 Preparation and structures of novel [2.2.2]metacyclophane tweezers
;
_journal_issue 16
_journal_name_full 'Journal of the Chemical Society, Perkin Transactions 1'
_journal_page_first 2623
_journal_paper_doi 10.1039/b003584j
_journal_year 2000
_chemical_formula_sum 'C74 H94 Cl12 O6'
_chemical_formula_weight 1504.90
_chemical_name_common MCPTweezer
_chemical_name_systematic
; 
 MCPTweezer 
;
_space_group_IT_number 60
_symmetry_cell_setting orthorhombic
_symmetry_space_group_name_Hall '-P 2n 2ab'
_symmetry_space_group_name_H-M 'P b c n'
_atom_sites_solution_hydrogens geom
_atom_sites_solution_primary direct
_atom_sites_solution_secondary difmap
_audit_creation_method SHELXL
_cell_angle_alpha 90.00
_cell_angle_beta 90.00
_cell_angle_gamma 90.00
_cell_formula_units_Z 4
_cell_length_a 37.110(8)
_cell_length_b 10.064(2)
_cell_length_c 20.820(9)
_cell_measurement_reflns_used 15
_cell_measurement_temperature 293(2)
_cell_measurement_theta_max 22
_cell_measurement_theta_min 20
_cell_volume 7776(4)
_computing_cell_refinement 'CAD4 Enraf-Nonius software'
_computing_data_collection 'CAD4 Enraf-Nonius software'
_computing_data_reduction 'MolEN  Enraf-Nonius software'
_computing_molecular_graphics 'Xtal_GX (Hall & Boulay, 1995)'
_computing_publication_material 'SHELXL-93 (Sheldrick, 1993)'
_computing_structure_refinement 'SHELXL-93 (Sheldrick, 1993)'
_computing_structure_solution
;SIR92 (Altomare, Burla, Camalli, Cascarano, Giacovazzo,
Guagliardi & Polidori, 1994) 
;
_diffrn_ambient_temperature 293(2)
_diffrn_measurement_device Enraf_Nonius_CAD4
_diffrn_measurement_method \w/2\q
_diffrn_radiation_monochromator graphite
_diffrn_radiation_source 'fine-focus sealed tube'
_diffrn_radiation_type CuKa
_diffrn_radiation_wavelength 1.54184
_diffrn_reflns_av_R_equivalents 0.0000
_diffrn_reflns_av_sigmaI/netI 0.1548
_diffrn_reflns_limit_h_max 0
_diffrn_reflns_limit_h_min -43
_diffrn_reflns_limit_k_max 11
_diffrn_reflns_limit_k_min 0
_diffrn_reflns_limit_l_max 24
_diffrn_reflns_limit_l_min 0
_diffrn_reflns_number 6621
_diffrn_reflns_theta_max 64.98
_diffrn_reflns_theta_min 4.25
_diffrn_standards_decay_% -0.28
_diffrn_standards_interval_time 120
_diffrn_standards_number 3
_exptl_absorpt_coefficient_mu 4.291
_exptl_absorpt_correction_T_max 0.651
_exptl_absorpt_correction_T_min 0.482
_exptl_absorpt_correction_type empirical
_exptl_crystal_colour colorless
_exptl_crystal_density_diffrn 1.286
_exptl_crystal_density_method 'not measured'
_exptl_crystal_description prism
_exptl_crystal_F_000 3160
_exptl_crystal_size_max 0.33
_exptl_crystal_size_mid 0.20
_exptl_crystal_size_min 0.10
_refine_diff_density_max .495
_refine_diff_density_min -.420
_refine_diff_density_rms .078
_refine_ls_extinction_method none
_refine_ls_goodness_of_fit_all 1.040
_refine_ls_goodness_of_fit_ref 1.256
_refine_ls_hydrogen_treatment riding
_refine_ls_matrix_type full
_refine_ls_number_parameters 415
_refine_ls_number_reflns 6621
_refine_ls_number_restraints 0
_refine_ls_restrained_S_all 1.040
_refine_ls_restrained_S_obs 1.256
_refine_ls_R_factor_all 0.2754
_refine_ls_R_factor_gt 0.0862
_refine_ls_shift/esd_mean 0.000
_refine_ls_shift/su_max 0.000
_refine_ls_structure_factor_coef Fsqd
_refine_ls_weighting_details 'w=1/[s^2^(Fo^2^)+( 0.1562P)^2^+0.0000P] where P=(Fo^2^+2Fc^2^)/3'
_refine_ls_weighting_scheme calc
_refine_ls_wR_factor_all 0.3338
_refine_ls_wR_factor_ref 0.2290
_reflns_number_gt 2324
_reflns_number_total 6621
_reflns_threshold_expression >2sigma(I)
_cod_data_source_file b003584jsup1.cif
_cod_data_source_block MCPTweezer
_cod_depositor_comments
;
The following automatic conversions were performed:

'_refine_ls_weighting_scheme' value 'calc w=1/[s^2^(Fo^2^)+(
0.1562P)^2^+0.0000P] where P=(Fo^2^+2Fc^2^)/3' was changed to 'calc'.
New tag '_refine_ls_weighting_details' was created. The value of the
new tag was set to 'w=1/[s^2^(Fo^2^)+( 0.1562P)^2^+0.0000P] where
P=(Fo^2^+2Fc^2^)/3'.

Automatic conversion script
Id: cif_fix_values 3143 2015-03-26 13:38:13Z robertas 
;
_cod_original_cell_volume 7775.7(41)
_cod_original_sg_symbol_H-M Pbcn
_cod_database_code 7213366

loop_
_symmetry_equiv_pos_as_xyz
'x, y, z'
'-x+1/2, -y+1/2, z+1/2'
'x+1/2, -y+1/2, -z'
'-x, y, -z+1/2'
'-x, -y, -z'
'x-1/2, y-1/2, -z-1/2'
'-x-1/2, y-1/2, z'
'x, -y, z-1/2'

loop_
_atom_site_aniso_label
_atom_site_aniso_U_11
_atom_site_aniso_U_22
_atom_site_aniso_U_33
_atom_site_aniso_U_23
_atom_site_aniso_U_13
_atom_site_aniso_U_12
C001 0.111(10) 0.187(13) 0.188(14) 0.103(12) 0.085(10) 0.077(10)
C01 0.040(4) 0.063(5) 0.052(5) -0.001(4) 0.006(4) 0.001(4)
C02 0.043(4) 0.057(5) 0.062(5) 0.016(4) 0.019(4) 0.008(4)
C002 0.050(5) 0.072(6) 0.083(6) 0.018(5) -0.019(5) 0.001(5)
C03 0.039(4) 0.037(4) 0.060(5) 0.011(4) 0.004(4) 0.003(4)
C04 0.037(4) 0.043(4) 0.057(5) 0.005(4) 0.000(4) 0.005(4)
C05 0.039(4) 0.044(4) 0.051(5) -0.004(4) 0.003(4) -0.001(3)
C06 0.046(5) 0.058(5) 0.047(5) -0.008(4) -0.003(4) 0.002(4)
C07 0.052(5) 0.041(5) 0.062(5) -0.015(4) -0.011(4) -0.005(4)
C08 0.031(4) 0.032(4) 0.092(7) -0.003(5) -0.004(5) -0.005(3)
C09 0.074(6) 0.052(5) 0.088(7) -0.019(5) -0.030(5) -0.003(5)
C10 0.065(6) 0.076(6) 0.073(6) -0.007(5) -0.020(5) -0.009(5)
C11 0.050(5) 0.058(5) 0.050(5) 0.001(4) -0.022(4) -0.011(4)
C12 0.071(6) 0.065(6) 0.043(5) -0.006(4) -0.009(4) 0.004(5)
C13 0.053(5) 0.054(5) 0.043(4) 0.013(4) 0.003(4) 0.001(4)
C14 0.047(5) 0.048(5) 0.053(5) 0.003(4) 0.002(4) -0.011(4)
C15 0.045(5) 0.049(5) 0.047(5) 0.010(4) -0.003(4) -0.010(4)
C16 0.051(5) 0.061(5) 0.042(5) -0.001(4) 0.001(4) -0.003(4)
C17 0.042(4) 0.048(5) 0.066(5) 0.017(4) 0.004(4) -0.003(4)
C18 0.040(4) 0.049(5) 0.059(5) 0.000(4) 0.013(4) 0.000(4)
C19 0.034(4) 0.052(5) 0.035(4) -0.002(4) 0.004(3) -0.006(4)
C20 0.034(4) 0.048(4) 0.041(4) 0.008(4) 0.009(3) 0.005(4)
C21 0.028(4) 0.057(5) 0.038(4) -0.002(4) 0.008(3) 0.004(4)
C22 0.037(4) 0.052(5) 0.042(4) -0.001(4) 0.007(4) -0.003(4)
C23 0.039(4) 0.046(4) 0.048(5) -0.003(4) -0.004(4) 0.005(4)
C24 0.028(4) 0.041(4) 0.052(5) -0.003(4) 0.000(3) -0.005(3)
C25 0.033(4) 0.066(5) 0.064(5) -0.007(5) 0.002(4) 0.010(4)
C26 0.112(11) 0.290(22) 0.245(19) 0.159(18) 0.078(12) 0.131(13)
C27 0.023(6) 0.156(13) 0.530(38) -0.057(18) -0.023(11) -0.003(8)
C28 0.128(12) 0.449(31) 0.164(14) -0.146(18) -0.054(10) 0.194(17)
C29 0.040(5) 0.117(9) 0.158(11) -0.018(8) 0.010(6) -0.025(6)
C30 0.054(5) 0.072(6) 0.060(5) 0.008(5) 0.003(4) 0.007(5)
C31 0.070(7) 0.099(8) 0.124(9) 0.010(7) -0.010(6) 0.021(6)
C32 0.073(7) 0.084(7) 0.151(11) 0.006(7) 0.041(7) -0.007(6)
C33 0.083(7) 0.158(11) 0.070(7) -0.001(7) 0.014(6) 0.032(7)
C34 0.041(5) 0.139(10) 0.141(10) -0.002(8) -0.031(6) 0.015(6)
C35 0.032(4) 0.082(6) 0.062(5) 0.003(5) 0.010(4) 0.010(4)
Cl01 0.174(3) 0.142(3) 0.107(2) 0.045(2) -0.034(2) -0.026(3)
Cl02 0.114(3) 0.133(3) 0.262(5) -0.017(3) 0.005(3) 0.049(2)
Cl03 0.101(2) 0.114(2) 0.128(2) -0.009(2) 0.017(2) -0.026(2)
Cl04 0.196(4) 0.168(3) 0.091(2) 0.025(2) 0.039(2) 0.014(3)
Cl05 0.105(2) 0.091(2) 0.184(3) 0.027(2) 0.023(2) -0.018(2)
Cl06 0.119(2) 0.090(2) 0.153(3) -0.013(2) -0.003(2) 0.030(2)
O01 0.030(3) 0.064(4) 0.118(5) -0.014(4) -0.002(3) 0.007(3)
O02 0.043(3) 0.101(5) 0.073(4) 0.005(4) -0.001(3) -0.019(3)
O03 0.023(2) 0.067(3) 0.052(3) -0.008(3) 0.000(2) 0.000(2)

loop_
_atom_site_label
_atom_site_type_symbol
_atom_site_fract_x
_atom_site_fract_y
_atom_site_fract_z
_atom_site_U_iso_or_equiv
_atom_site_thermal_displace_type
_atom_site_occupancy
_atom_site_calc_flag
_atom_site_refinement_flags
C001 C 0.4226(3) 0.0079(16) 0.1317(7) 0.162(7) Uani 1 d .
H001 H 0.4309(3) 0.0696(16) 0.1650(7) 0.211 Uiso 1 calc R
C01 C 0.4038(2) 0.4448(8) 0.1919(4) 0.052(2) Uani 1 d .
H01A H 0.3780(2) 0.4314(8) 0.1958(4) 0.067 Uiso 1 calc R
H01B H 0.4099(2) 0.4371(8) 0.1468(4) 0.067 Uiso 1 calc R
C02 C 0.4128(2) 0.5845(7) 0.2144(4) 0.054(2) Uani 1 d .
H02A H 0.4388(2) 0.5929(7) 0.2173(4) 0.070 Uiso 1 calc R
H02B H 0.4045(2) 0.6473(7) 0.1824(4) 0.070 Uiso 1 calc R
C002 C 0.3116(2) 0.2340(8) 0.1510(4) 0.068(2) Uani 1 d .
H002 H 0.3341(2) 0.2254(8) 0.1755(4) 0.089 Uiso 1 calc R
C03 C 0.3966(2) 0.6218(7) 0.2786(4) 0.045(2) Uani 1 d .
C04 C 0.3610(2) 0.6657(7) 0.2812(4) 0.046(2) Uani 1 d .
H04 H 0.3482(2) 0.6749(7) 0.2430(4) 0.059 Uiso 1 calc R
C05 C 0.3440(2) 0.6961(7) 0.3384(4) 0.045(2) Uani 1 d .
C06 C 0.3633(2) 0.6797(7) 0.3939(4) 0.051(2) Uani 1 d .
H06 H 0.3519(2) 0.6954(7) 0.4329(4) 0.066 Uiso 1 calc R
C07 C 0.3988(2) 0.6411(7) 0.3946(4) 0.052(2) Uani 1 d .
C08 C 0.4152(2) 0.6157(7) 0.3357(4) 0.052(2) Uani 1 d .
C09 C 0.4180(2) 0.6298(8) 0.4591(4) 0.071(3) Uani 1 d .
H09A H 0.4365(2) 0.6979(8) 0.4605(4) 0.093 Uiso 1 calc R
H09B H 0.4007(2) 0.6507(8) 0.4925(4) 0.093 Uiso 1 calc R
C10 C 0.4353(2) 0.5007(9) 0.4760(4) 0.071(3) Uani 1 d .
H10A H 0.4450(2) 0.5085(9) 0.5191(4) 0.092 Uiso 1 calc R
H10B H 0.4555(2) 0.4874(9) 0.4472(4) 0.092 Uiso 1 calc R
C11 C 0.4122(2) 0.3781(8) 0.4737(4) 0.053(2) Uani 1 d .
C12 C 0.3775(2) 0.3775(8) 0.4984(4) 0.060(2) Uani 1 d .
H12 H 0.3689(2) 0.4547(8) 0.5175(4) 0.077 Uiso 1 calc R
C13 C 0.3546(2) 0.2662(8) 0.4960(4) 0.050(2) Uani 1 d .
C14 C 0.3684(2) 0.1561(8) 0.4669(3) 0.049(2) Uani 1 d .
H14 H 0.3539(2) 0.0810(8) 0.4638(3) 0.064 Uiso 1 calc R
C15 C 0.4036(2) 0.1507(8) 0.4413(4) 0.047(2) Uani 1 d .
C16 C 0.4251(2) 0.2612(8) 0.4464(4) 0.051(2) Uani 1 d .
C17 C 0.4159(2) 0.0307(7) 0.4049(4) 0.052(2) Uani 1 d .
H17A H 0.4056(2) -0.0476(7) 0.4248(4) 0.068 Uiso 1 calc R
H17B H 0.4419(2) 0.0240(7) 0.4087(4) 0.068 Uiso 1 calc R
C18 C 0.4059(2) 0.0307(7) 0.3335(3) 0.049(2) Uani 1 d .
H18A H 0.4120(2) -0.0553(7) 0.3154(3) 0.064 Uiso 1 calc R
H18B H 0.3800(2) 0.0417(7) 0.3297(3) 0.064 Uiso 1 calc R
C19 C 0.4240(2) 0.1369(7) 0.2942(3) 0.040(2) Uani 1 d .
C20 C 0.4611(2) 0.1330(7) 0.2870(3) 0.041(2) Uani 1 d .
H20 H 0.4739(2) 0.0636(7) 0.3056(3) 0.053 Uiso 1 calc R
C21 C 0.4800(2) 0.2300(7) 0.2526(3) 0.041(2) Uani 1 d .
C22 C 0.4601(2) 0.3285(7) 0.2237(3) 0.044(2) Uani 1 d .
H22 H 0.4721(2) 0.3928(7) 0.1998(3) 0.057 Uiso 1 calc R
C23 C 0.4229(2) 0.3363(7) 0.2286(3) 0.044(2) Uani 1 d .
C24 C 0.4052(2) 0.2403(7) 0.2649(4) 0.040(2) Uani 1 d .
C25 C 0.3044(2) 0.7451(8) 0.3379(4) 0.054(2) Uani 1 d .
C26 C 0.2999(4) 0.8505(18) 0.2891(8) 0.216(10) Uani 1 d .
H26A H 0.3162(4) 0.9224(18) 0.2983(8) 0.281 Uiso 1 calc R
H26B H 0.2756(4) 0.8826(18) 0.2900(8) 0.281 Uiso 1 calc R
H26C H 0.3052(4) 0.8151(18) 0.2473(8) 0.281 Uiso 1 calc R
C27 C 0.2806(3) 0.6402(15) 0.3242(10) 0.237(12) Uani 1 d .
H27A H 0.2875(3) 0.5986(15) 0.2846(10) 0.307 Uiso 1 calc R
H27B H 0.2565(3) 0.6744(15) 0.3204(10) 0.307 Uiso 1 calc R
H27C H 0.2814(3) 0.5761(15) 0.3584(10) 0.307 Uiso 1 calc R
C28 C 0.2957(4) 0.8113(22) 0.3962(7) 0.247(12) Uani 1 d .
H28A H 0.3126(4) 0.8818(22) 0.4035(7) 0.321 Uiso 1 calc R
H28B H 0.2967(4) 0.7493(22) 0.4312(7) 0.321 Uiso 1 calc R
H28C H 0.2718(4) 0.8475(22) 0.3932(7) 0.321 Uiso 1 calc R
C29 C 0.4755(2) 0.6904(11) 0.3341(5) 0.105(4) Uani 1 d .
H29A H 0.5000(2) 0.6600(11) 0.3328(5) 0.136 Uiso 1 calc R
H29B H 0.4717(2) 0.7414(11) 0.3725(5) 0.136 Uiso 1 calc R
H29C H 0.4708(2) 0.7450(11) 0.2972(5) 0.136 Uiso 1 calc R
C30 C 0.3165(2) 0.2712(9) 0.5227(4) 0.062(2) Uani 1 d .
C31 C 0.2959(2) 0.3855(10) 0.4910(5) 0.098(3) Uani 1 d .
H31A H 0.2950(2) 0.3715(10) 0.4454(5) 0.127 Uiso 1 calc R
H31B H 0.3080(2) 0.4679(10) 0.4998(5) 0.127 Uiso 1 calc R
H31C H 0.2719(2) 0.3890(10) 0.5078(5) 0.127 Uiso 1 calc R
C32 C 0.2954(3) 0.1435(10) 0.5106(6) 0.102(4) Uani 1 d .
H32A H 0.2940(3) 0.1271(10) 0.4653(6) 0.133 Uiso 1 calc R
H32B H 0.2715(3) 0.1524(10) 0.5278(6) 0.133 Uiso 1 calc R
H32C H 0.3074(3) 0.0705(10) 0.5312(6) 0.133 Uiso 1 calc R
C33 C 0.3180(3) 0.2931(12) 0.5946(4) 0.104(4) Uani 1 d .
H33A H 0.2939(3) 0.2964(12) 0.6116(4) 0.135 Uiso 1 calc R
H33B H 0.3300(3) 0.3755(12) 0.6035(4) 0.135 Uiso 1 calc R
H33C H 0.3309(3) 0.2214(12) 0.6144(4) 0.135 Uiso 1 calc R
C34 C 0.4877(2) 0.2338(11) 0.4651(5) 0.107(4) Uani 1 d .
H34A H 0.5105(2) 0.2353(11) 0.4431(5) 0.139 Uiso 1 calc R
H34B H 0.4841(2) 0.1479(11) 0.4840(5) 0.139 Uiso 1 calc R
H34C H 0.4877(2) 0.3003(11) 0.4982(5) 0.139 Uiso 1 calc R
C35 C 0.3520(2) 0.3126(9) 0.3176(4) 0.059(2) Uani 1 d .
H35A H 0.3262(2) 0.3069(9) 0.3147(4) 0.076 Uiso 1 calc R
H35B H 0.3592(2) 0.4040(9) 0.3148(4) 0.076 Uiso 1 calc R
H35C H 0.3598(2) 0.2762(9) 0.3578(4) 0.076 Uiso 1 calc R
Cl01 Cl 0.41741(11) 0.1119(3) 0.0720(2) 0.1411(14) Uani 1 d .
Cl02 Cl 0.45656(10) -0.0976(4) 0.1314(3) 0.170(2) Uani 1 d .
Cl03 Cl 0.38410(8) -0.0477(3) 0.16697(15) 0.1141(11) Uani 1 d .
Cl04 Cl 0.32209(12) 0.2463(4) 0.0715(2) 0.152(2) Uani 1 d .
Cl05 Cl 0.28576(8) 0.0944(3) 0.1645(2) 0.1269(13) Uani 1 d .
Cl06 Cl 0.28934(9) 0.3764(3) 0.1767(2) 0.1208(12) Uani 1 d .
O01 O 0.45156(13) 0.5780(5) 0.3338(3) 0.071(2) Uani 1 d .
O02 O 0.45946(14) 0.2605(6) 0.4205(3) 0.072(2) Uani 1 d .
O03 O 0.36771(11) 0.2400(5) 0.2664(2) 0.0474(13) Uani 1 d .

loop_
_atom_type_symbol
_atom_type_description
_atom_type_scat_dispersion_real
_atom_type_scat_dispersion_imag
_atom_type_scat_source
C C .0181 .0091 'International Tables Vol C Tables 4.2.6.8 and 6.1.1.4'
H H .0000 .0000 'International Tables Vol C Tables 4.2.6.8 and 6.1.1.4'
O O .0492 .0322 'International Tables Vol C Tables 4.2.6.8 and 6.1.1.4'
Cl Cl .3639 .7018 'International Tables Vol C Tables 4.2.6.8 and 6.1.1.4'

loop_
_geom_angle_atom_site_label_1
_geom_angle_atom_site_label_2
_geom_angle_atom_site_label_3
_geom_angle
_geom_angle_site_symmetry_3
Cl01 C001 Cl02 119.9(7) .
Cl01 C001 Cl03 116.1(7) .
Cl02 C001 Cl03 115.6(8) .
C23 C01 C02 114.1(6) .
C03 C02 C01 114.5(6) .
Cl04 C002 Cl05 110.1(5) .
Cl04 C002 Cl06 110.2(5) .
Cl05 C002 Cl06 110.9(5) .
C08 C03 C04 117.1(7) .
C08 C03 C02 123.5(7) .
C04 C03 C02 119.4(7) .
C05 C04 C03 122.4(7) .
C06 C05 C04 117.4(7) .
C06 C05 C25 122.7(7) .
C04 C05 C25 119.8(7) .
C05 C06 C07 123.1(7) .
C06 C07 C08 117.4(7) .
C06 C07 C09 118.7(8) .
C08 C07 C09 123.9(7) .
C03 C08 C07 122.3(7) .
C03 C08 O01 118.1(8) .
C07 C08 O01 119.6(8) .
C10 C09 C07 118.3(7) .
C09 C10 C11 117.6(7) .
C12 C11 C16 117.7(7) .
C12 C11 C10 121.5(8) .
C16 C11 C10 120.8(8) .
C11 C12 C13 123.4(8) .
C14 C13 C12 116.0(7) .
C14 C13 C30 122.5(7) .
C12 C13 C30 121.4(8) .
C13 C14 C15 123.1(7) .
C16 C15 C14 118.4(7) .
C16 C15 C17 121.1(7) .
C14 C15 C17 120.3(7) .
C15 C16 O02 120.0(7) .
C15 C16 C11 121.3(7) .
O02 C16 C11 118.6(7) .
C15 C17 C18 114.6(6) .
C19 C18 C17 114.8(6) .
C20 C19 C24 118.2(6) .
C20 C19 C18 118.9(6) .
C24 C19 C18 122.9(6) .
C19 C20 C21 122.2(6) .
C22 C21 C20 117.3(6) .
C22 C21 C21 120.3(5) 4_655
C20 C21 C21 122.4(5) 4_655
C21 C22 C23 123.0(7) .
C22 C23 C24 118.0(7) .
C22 C23 C01 118.2(7) .
C24 C23 C01 123.8(6) .
C23 C24 O03 119.0(6) .
C23 C24 C19 121.4(6) .
O03 C24 C19 119.3(6) .
C27 C25 C28 112.4(12) .
C27 C25 C26 109.2(12) .
C28 C25 C26 103.0(12) .
C27 C25 C05 111.0(8) .
C28 C25 C05 111.1(8) .
C26 C25 C05 109.8(7) .
C33 C30 C13 109.4(7) .
C33 C30 C32 107.7(8) .
C13 C30 C32 112.9(7) .
C33 C30 C31 109.6(8) .
C13 C30 C31 109.4(7) .
C32 C30 C31 107.9(8) .
C08 O01 C29 112.4(6) .
C16 O02 C34 115.1(6) .
C24 O03 C35 115.3(5) .

loop_
_geom_bond_atom_site_label_1
_geom_bond_atom_site_label_2
_geom_bond_distance
_geom_bond_site_symmetry_2
C001 Cl01 1.637(12) .
C001 Cl02 1.649(11) .
C001 Cl03 1.701(11) .
C01 C23 1.509(10) .
C01 C02 1.520(10) .
C02 C03 1.511(10) .
C002 Cl04 1.706(9) .
C002 Cl05 1.724(9) .
C002 Cl06 1.739(9) .
C03 C08 1.376(10) .
C03 C04 1.394(9) .
C04 C05 1.382(9) .
C05 C06 1.370(9) .
C05 C25 1.550(10) .
C06 C07 1.373(10) .
C07 C08 1.394(11) .
C07 C09 1.525(11) .
C08 O01 1.402(8) .
C09 C10 1.491(11) .
C10 C11 1.503(11) .
C11 C12 1.388(11) .
C11 C16 1.391(10) .
C12 C13 1.406(10) .
C13 C14 1.361(10) .
C13 C30 1.522(10) .
C14 C15 1.414(10) .
C15 C16 1.373(10) .
C15 C17 1.496(10) .
C16 O02 1.386(9) .
C17 C18 1.533(10) .
C18 C19 1.505(9) .
C19 C20 1.385(9) .
C19 C24 1.393(9) .
C20 C21 1.398(9) .
C21 C22 1.374(9) .
C21 C21 1.491(12) 4_655
C22 C23 1.387(9) .
C23 C24 1.392(9) .
C24 O03 1.392(7) .
C25 C27 1.406(14) .
C25 C28 1.421(14) .
C25 C26 1.479(14) .
C29 O01 1.438(10) .
C30 C33 1.516(12) .
C30 C32 1.526(12) .
C30 C31 1.530(11) .
C34 O02 1.426(9) .
C35 O03 1.418(8) .

loop_
_geom_torsion_atom_site_label_1
_geom_torsion_atom_site_label_2
_geom_torsion_atom_site_label_3
_geom_torsion_atom_site_label_4
_geom_torsion
_geom_torsion_site_symmetry_1
_geom_torsion_site_symmetry_4
C23 C01 C02 C03 -72.5(9) . .
C01 C02 C03 C08 98.2(8) . .
C01 C02 C03 C04 -82.2(8) . .
C08 C03 C04 C05 -3.1(10) . .
C02 C03 C04 C05 177.3(7) . .
C03 C04 C05 C06 -1.0(11) . .
C03 C04 C05 C25 179.7(7) . .
C04 C05 C06 C07 3.2(11) . .
C25 C05 C06 C07 -177.5(7) . .
C05 C06 C07 C08 -1.2(11) . .
C05 C06 C07 C09 178.2(7) . .
C04 C03 C08 C07 5.3(11) . .
C02 C03 C08 C07 -175.1(7) . .
C04 C03 C08 O01 -176.9(6) . .
C02 C03 C08 O01 2.6(10) . .
C06 C07 C08 C03 -3.3(11) . .
C09 C07 C08 C03 177.3(7) . .
C06 C07 C08 O01 179.0(6) . .
C09 C07 C08 O01 -0.4(11) . .
C06 C07 C09 C10 124.2(9) . .
C08 C07 C09 C10 -56.4(11) . .
C07 C09 C10 C11 -54.5(12) . .
C09 C10 C11 C12 -43.4(11) . .
C09 C10 C11 C16 136.4(8) . .
C16 C11 C12 C13 -1.3(11) . .
C10 C11 C12 C13 178.4(7) . .
C11 C12 C13 C14 -0.6(11) . .
C11 C12 C13 C30 -178.9(7) . .
C12 C13 C14 C15 1.0(11) . .
C30 C13 C14 C15 179.2(7) . .
C13 C14 C15 C16 0.6(11) . .
C13 C14 C15 C17 -174.7(7) . .
C14 C15 C16 O02 -178.5(6) . .
C17 C15 C16 O02 -3.3(11) . .
C14 C15 C16 C11 -2.7(11) . .
C17 C15 C16 C11 172.6(7) . .
C12 C11 C16 C15 3.0(11) . .
C10 C11 C16 C15 -176.8(7) . .
C12 C11 C16 O02 178.9(6) . .
C10 C11 C16 O02 -0.9(11) . .
C16 C15 C17 C18 -90.1(9) . .
C14 C15 C17 C18 85.0(8) . .
C15 C17 C18 C19 66.0(8) . .
C17 C18 C19 C20 64.8(9) . .
C17 C18 C19 C24 -114.7(8) . .
C24 C19 C20 C21 1.1(10) . .
C18 C19 C20 C21 -178.3(6) . .
C19 C20 C21 C22 -2.3(10) . .
C19 C20 C21 C21 176.9(7) . 4_655
C20 C21 C22 C23 1.4(10) . .
C21 C21 C22 C23 -177.8(7) 4_655 .
C21 C22 C23 C24 0.6(11) . .
C21 C22 C23 C01 -176.9(6) . .
C02 C01 C23 C22 -65.1(9) . .
C02 C01 C23 C24 117.6(8) . .
C22 C23 C24 O03 -175.0(6) . .
C01 C23 C24 O03 2.3(10) . .
C22 C23 C24 C19 -1.8(10) . .
C01 C23 C24 C19 175.5(7) . .
C20 C19 C24 C23 1.0(10) . .
C18 C19 C24 C23 -179.6(6) . .
C20 C19 C24 O03 174.1(6) . .
C18 C19 C24 O03 -6.4(10) . .
C06 C05 C25 C27 -106.0(12) . .
C04 C05 C25 C27 73.3(13) . .
C06 C05 C25 C28 19.9(15) . .
C04 C05 C25 C28 -160.8(12) . .
C06 C05 C25 C26 133.2(11) . .
C04 C05 C25 C26 -47.5(12) . .
C14 C13 C30 C33 117.4(9) . .
C12 C13 C30 C33 -64.5(10) . .
C14 C13 C30 C32 -2.5(11) . .
C12 C13 C30 C32 175.6(8) . .
C14 C13 C30 C31 -122.6(8) . .
C12 C13 C30 C31 55.5(10) . .
C03 C08 O01 C29 97.0(8) . .
C07 C08 O01 C29 -85.2(9) . .
C15 C16 O02 C34 -98.3(9) . .
C11 C16 O02 C34 85.8(9) . .
C23 C24 O03 C35 -92.8(8) . .
C19 C24 O03 C35 93.9(8) . .
